data_1547476
loop_
_publ_author_name
'Bronner, Sarah M.'
'Herbert, Myles B.'
'Patel, Paresma R.'
'Marx, Vanessa M.'
'Grubbs, Robert H.'

_publ_section_title
;
 Ru-based Z-selective metathesis catalysts with modified cyclometalated
 carbene ligands
;
_journal_name_full 'Chemical Science'
_journal_page_first 4091
_journal_page_last 4098
_journal_paper_doi 10.1039/C4SC01541J
_journal_volume 5
_journal_year 2014
_chemical_formula_moiety 'C35 H47 N3 O4 Ru'
_chemical_formula_sum 'C35 H47 N3 O4 Ru'
_chemical_formula_weight 674.82
_space_group_crystal_system monoclinic
_space_group_IT_number 14
_space_group_name_Hall '-P 2yn'
_space_group_name_H-M_alt 'P 1 21/n 1'
_symmetry_space_group_name_Hall '-P 2yn'
_symmetry_space_group_name_H-M 'P 1 21/n 1'
_atom_sites_solution_hydrogens mixed
_atom_sites_solution_primary direct
_cell_angle_alpha 90
_cell_angle_beta 99.340(2)
_cell_angle_gamma 90
_cell_formula_units_Z 4
_cell_length_a 10.5222(8)
_cell_length_b 19.5950(15)
_cell_length_c 15.8493(12)
_cell_measurement_reflns_used 9845
_cell_measurement_temperature 100
_cell_measurement_theta_max 39.64
_cell_measurement_theta_min 2.22
_cell_volume 3224.5(4)
_computing_cell_refinement 'SAINT V8.34A (Bruker-AXS, 2007)'
_computing_data_collection 'APEX2 2013.12-0.0 (Bruker-AXS, 2007)'
_computing_data_reduction 'SAINT V8.34A (Bruker-AXS, 2007)'
_computing_molecular_graphics 'DIAMOND 3 (Crystal Impact, 1999)'
_computing_publication_material 'Olex2 (Dolomanov et al., 2009)'
_computing_structure_refinement 'SHELXL-2014/2 (Sheldrick, 2014)'
_computing_structure_solution 'XT-2014/1 (Sheldrick, 2012)'
_diffrn_ambient_temperature 100
_diffrn_detector_area_resol_mean 8.33
_diffrn_measured_fraction_theta_full 1.000
_diffrn_measured_fraction_theta_max 0.981
_diffrn_measurement_device_type 'Bruker APEX-II CCD'
_diffrn_measurement_method '\f and \w scans'
_diffrn_radiation_type MoK\a
_diffrn_radiation_wavelength 0.71073
_diffrn_reflns_av_R_equivalents 0.0776
_diffrn_reflns_av_unetI/netI 0.0493
_diffrn_reflns_Laue_measured_fraction_full 1.000
_diffrn_reflns_Laue_measured_fraction_max 0.981
_diffrn_reflns_limit_h_max 19
_diffrn_reflns_limit_h_min -19
_diffrn_reflns_limit_k_max 35
_diffrn_reflns_limit_k_min -36
_diffrn_reflns_limit_l_max 28
_diffrn_reflns_limit_l_min -29
_diffrn_reflns_number 202446
_diffrn_reflns_point_group_measured_fraction_full 1.000
_diffrn_reflns_point_group_measured_fraction_max 0.981
_diffrn_reflns_theta_full 25.000
_diffrn_reflns_theta_max 41.236
_diffrn_reflns_theta_min 1.666
_diffrn_source_current 30
_diffrn_source_power 1.5
_diffrn_source_target Mo
_diffrn_source_voltage 50
_diffrn_standards_number 0
_exptl_absorpt_coefficient_mu 0.529
_exptl_absorpt_correction_T_max 1.0000
_exptl_absorpt_correction_T_min 0.8876
_exptl_absorpt_correction_type multi-scan
_exptl_absorpt_process_details
;
SADABS-2012/1 (Bruker,2012) was used for absorption correction.
wR2(int) was 0.0667 before and 0.0624 after correction.
The Ratio of minimum to maximum transmission is 0.8876.
The \l/2 correction factor is 0.0015.
;
_exptl_crystal_colour purple
_exptl_crystal_density_diffrn 1.390
_exptl_crystal_description blade
_exptl_crystal_F_000 1416
_exptl_crystal_size_max 0.41
_exptl_crystal_size_mid 0.12
_exptl_crystal_size_min 0.07
_refine_diff_density_max 1.041
_refine_diff_density_min -0.784
_refine_diff_density_rms 0.103
_refine_ls_extinction_coef .
_refine_ls_extinction_method none
_refine_ls_goodness_of_fit_ref 1.159
_refine_ls_hydrogen_treatment mixed
_refine_ls_matrix_type full
_refine_ls_number_parameters 606
_refine_ls_number_reflns 21156
_refine_ls_number_restraints 0
_refine_ls_restrained_S_all 1.159
_refine_ls_R_factor_all 0.0653
_refine_ls_R_factor_gt 0.0362
_refine_ls_shift/su_max 0.003
_refine_ls_shift/su_mean 0.000
_refine_ls_structure_factor_coef Fsqd
_refine_ls_weighting_details 'w=1/[\s^2^(Fo^2^)+(0.0300P)^2^] where P=(Fo^2^+2Fc^2^)/3'
_refine_ls_weighting_scheme calc
_refine_ls_wR_factor_gt 0.0705
_refine_ls_wR_factor_ref 0.0782
_reflns_Friedel_coverage 0.000
_reflns_Friedel_fraction_full .
_reflns_Friedel_fraction_max .
_reflns_number_gt 15380
_reflns_number_total 21156
_reflns_threshold_expression 'I > 2\s(I)'
_cod_data_source_file c4sc01541j2-4.cif
_cod_data_source_block a14060
_cod_database_code 1547476
_shelx_space_group_comment
;
The symmetry employed for this shelxl refinement is uniquely defined
by the following loop, which should always be used as a source of
symmetry information in preference to the above space-group names.
They are only intended as comments.
;
_shelx_estimated_absorpt_t_max 0.964
_shelx_estimated_absorpt_t_min 0.812
_olex2_refinement_description
;
1. Fixed Uiso
 At 1.2 times of:
  All C(H) groups
 At 1.5 times of:
  All C(H,H,H) groups
2. Others
 Sof(C33A)=Sof(H33A)=Sof(C34A)=Sof(H34D)=Sof(H34E)=Sof(H34F)=Sof(C35A)=
 Sof(H35D)=Sof(H35E)=Sof(H35F)=1-FVAR(1)
 Sof(C33)=Sof(C34)=Sof(C35)=Sof(H33)=Sof(H34A)=Sof(H34B)=Sof(H34C)=Sof(H35A)=
 Sof(H35B)=Sof(H35C)=FVAR(1)
3.a Ternary CH refined with riding coordinates:
 C33A(H33A)
3.b Idealised Me refined as rotating group:
 C34A(H34D,H34E,H34F), C35A(H35D,H35E,H35F)
;

loop_
_space_group_symop_operation_xyz
'x, y, z'
'-x+1/2, y+1/2, -z+1/2'
'-x, -y, -z'
'x-1/2, -y-1/2, z-1/2'

loop_
_atom_site_label
_atom_site_type_symbol
_atom_site_fract_x
_atom_site_fract_y
_atom_site_fract_z
_atom_site_U_iso_or_equiv
_atom_site_adp_type
_atom_site_occupancy
_atom_site_site_symmetry_order
_atom_site_calc_flag
_atom_site_refinement_flags_posn
_atom_site_refinement_flags_adp
_atom_site_refinement_flags_occupancy
_atom_site_disorder_assembly
_atom_site_disorder_group
Ru1 Ru 0.04475(2) 0.15734(2) 0.37416(2) 0.01064(2) Uani 1 1 d . . . . .
O1 O 0.23173(8) 0.09729(4) 0.42144(5) 0.01874(15) Uani 1 1 d . . . . .
O2 O -0.05445(8) 0.13400(5) 0.49153(5) 0.02207(16) Uani 1 1 d . . . . .
O3 O 0.08801(8) 0.21366(4) 0.49867(5) 0.01795(14) Uani 1 1 d . . . . .
O4 O 0.00231(10) 0.18928(6) 0.61200(5) 0.0318(2) Uani 1 1 d . . . . .
N1 N -0.16305(8) 0.18222(4) 0.23724(5) 0.01331(14) Uani 1 1 d . . . . .
N2 N -0.14334(8) 0.27345(4) 0.31779(5) 0.01276(14) Uani 1 1 d . . . . .
N3 N 0.01151(9) 0.17938(5) 0.53676(6) 0.01949(17) Uani 1 1 d . . . . .
C1 C -0.09780(9) 0.20945(5) 0.31052(6) 0.01139(15) Uani 1 1 d . . . . .
C2 C -0.23111(11) 0.23473(5) 0.18129(6) 0.01615(18) Uani 1 1 d . . . . .
C3 C -0.24819(11) 0.28999(5) 0.24681(6) 0.01623(18) Uani 1 1 d . . . . .
C4 C -0.12021(10) 0.11626(5) 0.21004(6) 0.01303(16) Uani 1 1 d . . . . .
C5 C -0.04809(11) 0.08432(5) 0.29294(6) 0.01430(17) Uani 1 1 d . . . . .
C6 C 0.00930(13) 0.01573(5) 0.27168(7) 0.0202(2) Uani 1 1 d . . . . .
C7 C 0.09758(12) 0.02425(6) 0.20450(7) 0.0217(2) Uani 1 1 d . . . . .
C8 C 0.02142(11) 0.05421(5) 0.12210(7) 0.01785(19) Uani 1 1 d . . . . .
C9 C -0.09048(12) 0.00661(6) 0.08700(7) 0.0204(2) Uani 1 1 d . . . . .
C10 C -0.17976(12) -0.00096(6) 0.15369(7) 0.0220(2) Uani 1 1 d . . . . .
C11 C -0.23343(11) 0.06975(6) 0.17277(7) 0.0200(2) Uani 1 1 d . . . . .
C12 C -0.03281(11) 0.12413(5) 0.14193(6) 0.01537(17) Uani 1 1 d . . . . .
C13 C -0.10347(15) -0.03187(6) 0.23532(8) 0.0260(3) Uani 1 1 d . . . . .
C14 C -0.11881(10) 0.31549(5) 0.39301(6) 0.01355(16) Uani 1 1 d . . . . .
C15 C -0.19958(10) 0.31018(5) 0.45543(6) 0.01497(17) Uani 1 1 d . . . . .
C16 C -0.17416(12) 0.35336(6) 0.52661(7) 0.0195(2) Uani 1 1 d . . . . .
C17 C -0.07345(12) 0.39948(6) 0.53529(7) 0.0213(2) Uani 1 1 d . . . . .
C18 C 0.00376(11) 0.40446(5) 0.47284(7) 0.01905(19) Uani 1 1 d . . . . .
C19 C -0.01700(10) 0.36276(5) 0.40033(7) 0.01518(17) Uani 1 1 d . . . . .
C20 C -0.31380(11) 0.26147(5) 0.44737(7) 0.01682(18) Uani 1 1 d . . . . .
C21 C -0.31960(13) 0.22086(7) 0.52947(8) 0.0228(2) Uani 1 1 d . . . . .
C22 C -0.44128(12) 0.30001(6) 0.42213(8) 0.0217(2) Uani 1 1 d . . . . .
C23 C 0.06945(11) 0.36978(5) 0.33291(7) 0.01808(19) Uani 1 1 d . . . . .
C24 C 0.21071(13) 0.35610(7) 0.37069(10) 0.0268(2) Uani 1 1 d . . . . .
C25 C 0.05417(15) 0.43991(7) 0.28996(9) 0.0268(2) Uani 1 1 d . . . . .
C26 C 0.15449(10) 0.19170(5) 0.30453(6) 0.01410(16) Uani 1 1 d . . . . .
C27 C 0.28563(10) 0.16594(5) 0.31246(6) 0.01539(17) Uani 1 1 d . . . . .
C28 C 0.37250(11) 0.18680(6) 0.25916(7) 0.0207(2) Uani 1 1 d . . . . .
C29 C 0.49551(13) 0.15892(7) 0.26802(9) 0.0283(3) Uani 1 1 d . . . . .
C30 C 0.53367(13) 0.11175(8) 0.33146(9) 0.0311(3) Uani 1 1 d . . . . .
C31 C 0.45066(12) 0.09014(7) 0.38577(8) 0.0257(2) Uani 1 1 d . . . . .
C32 C 0.32650(10) 0.11625(6) 0.37506(7) 0.01723(18) Uani 1 1 d . . . . .
C33 C 0.2786(3) 0.05297(12) 0.49493(14) 0.0181(4) Uani 0.646(4) 1 d . . P A 1
C33A C 0.2306(5) 0.0425(3) 0.4871(4) 0.0318(12) Uani 0.354(4) 1 d . . P A 2
H33A H 0.1408 0.0384 0.4997 0.038 Uiso 0.354(4) 1 calc R . P A 2
C34 C 0.3526(3) 0.0934(2) 0.5681(2) 0.0298(6) Uani 0.646(4) 1 d . . P A 1
C34A C 0.3145(8) 0.0692(5) 0.5656(4) 0.064(3) Uani 0.354(4) 1 d . . P A 2
H34D H 0.4031 0.0737 0.5547 0.096 Uiso 0.354(4) 1 calc GR . P A 2
H34E H 0.3124 0.0374 0.6131 0.096 Uiso 0.354(4) 1 calc GR . P A 2
H34F H 0.2828 0.1139 0.5804 0.096 Uiso 0.354(4) 1 calc GR . P A 2
C35 C 0.1599(2) 0.01996(11) 0.51816(13) 0.0282(5) Uani 0.646(4) 1 d . . P A 1
C35A C 0.2696(4) -0.0265(2) 0.4537(4) 0.0517(17) Uani 0.354(4) 1 d . . P A 2
H35D H 0.2288 -0.0322 0.3940 0.078 Uiso 0.354(4) 1 calc GR . P A 2
H35E H 0.2415 -0.0633 0.4884 0.078 Uiso 0.354(4) 1 calc GR . P A 2
H35F H 0.3634 -0.0283 0.4575 0.078 Uiso 0.354(4) 1 calc GR . P A 2
H2A H -0.3136(14) 0.2164(7) 0.1500(9) 0.017(3) Uiso 1 1 d . . . . .
H2B H -0.1795(15) 0.2493(7) 0.1406(9) 0.023(4) Uiso 1 1 d . . . . .
H3A H -0.2372(14) 0.3336(7) 0.2276(9) 0.015(3) Uiso 1 1 d . . . . .
H3B H -0.3358(13) 0.2879(7) 0.2659(8) 0.013(3) Uiso 1 1 d . . . . .
H5 H -0.1106(16) 0.0772(8) 0.3276(10) 0.031(4) Uiso 1 1 d . . . . .
H6 H 0.0556(14) -0.0059(7) 0.3234(9) 0.021(4) Uiso 1 1 d . . . . .
H7A H 0.1306(16) -0.0226(8) 0.1903(10) 0.034(4) Uiso 1 1 d . . . . .
H7B H 0.1696(15) 0.0532(8) 0.2264(9) 0.024(4) Uiso 1 1 d . . . . .
H8 H 0.0769(14) 0.0591(7) 0.0827(9) 0.020(4) Uiso 1 1 d . . . . .
H9A H -0.0571(16) -0.0385(8) 0.0724(10) 0.030(4) Uiso 1 1 d . . . . .
H9B H -0.1369(15) 0.0265(8) 0.0356(10) 0.026(4) Uiso 1 1 d . . . . .
H10 H -0.2513(15) -0.0301(8) 0.1308(10) 0.027(4) Uiso 1 1 d . . . . .
H11A H -0.2807(16) 0.0926(8) 0.1218(10) 0.030(4) Uiso 1 1 d . . . . .
H11B H -0.2906(16) 0.0635(8) 0.2112(10) 0.029(4) Uiso 1 1 d . . . . .
H12A H 0.0353(16) 0.1555(7) 0.1624(10) 0.026(4) Uiso 1 1 d . . . . .
H12B H -0.0826(14) 0.1435(7) 0.0916(9) 0.011(3) Uiso 1 1 d . . . . .
H13A H -0.0698(14) -0.0778(8) 0.2235(9) 0.023(4) Uiso 1 1 d . . . . .
H13B H -0.1604(15) -0.0370(8) 0.2768(10) 0.029(4) Uiso 1 1 d . . . . .
H16 H -0.2252(15) 0.3501(7) 0.5661(9) 0.017(4) Uiso 1 1 d . . . . .
H17 H -0.0550(16) 0.4292(8) 0.5869(11) 0.033(4) Uiso 1 1 d . . . . .
H18 H 0.0758(14) 0.4395(7) 0.4784(9) 0.020(4) Uiso 1 1 d . . . . .
H20 H -0.3076(13) 0.2287(7) 0.4039(9) 0.016(3) Uiso 1 1 d . . . . .
H21A H -0.2466(16) 0.1979(8) 0.5497(10) 0.026(4) Uiso 1 1 d . . . . .
H21B H -0.3883(15) 0.1894(8) 0.5213(9) 0.019(3) Uiso 1 1 d . . . . .
H21C H -0.3316(17) 0.2493(9) 0.5753(11) 0.040(5) Uiso 1 1 d . . . . .
H22A H -0.4540(16) 0.3346(8) 0.4665(11) 0.031(4) Uiso 1 1 d . . . . .
H22B H -0.5087(15) 0.2665(8) 0.4156(10) 0.025(4) Uiso 1 1 d . . . . .
H22C H -0.4434(14) 0.3233(9) 0.3696(10) 0.026(4) Uiso 1 1 d . . . . .
H23 H 0.0423(14) 0.3350(7) 0.2895(9) 0.016(3) Uiso 1 1 d . . . . .
H24A H 0.2363(16) 0.3925(9) 0.4095(10) 0.033(4) Uiso 1 1 d . . . . .
H24B H 0.2633(16) 0.3568(8) 0.3274(11) 0.030(4) Uiso 1 1 d . . . . .
H24C H 0.2181(15) 0.3108(8) 0.3996(10) 0.028(4) Uiso 1 1 d . . . . .
H25A H -0.0346(16) 0.4474(8) 0.2680(10) 0.027(4) Uiso 1 1 d . . . . .
H25B H 0.0987(18) 0.4433(9) 0.2415(12) 0.044(5) Uiso 1 1 d . . . . .
H25C H 0.0854(17) 0.4760(9) 0.3282(11) 0.037(5) Uiso 1 1 d . . . . .
H26 H 0.1352(14) 0.2299(8) 0.2633(9) 0.024(4) Uiso 1 1 d . . . . .
H28 H 0.3441(14) 0.2195(8) 0.2173(9) 0.023(4) Uiso 1 1 d . . . . .
H29 H 0.5490(17) 0.1742(9) 0.2325(11) 0.033(4) Uiso 1 1 d . . . . .
H30 H 0.6209(17) 0.0942(8) 0.3404(10) 0.033(4) Uiso 1 1 d . . . . .
H31 H 0.4735(17) 0.0573(9) 0.4284(11) 0.039(5) Uiso 1 1 d . . . . .
H33 H 0.332(2) 0.0184(11) 0.4735(14) 0.015(5) Uiso 0.646(4) 1 d . . P A 1
H34A H 0.430(3) 0.1117(14) 0.5534(17) 0.036(7) Uiso 0.646(4) 1 d . . P A 1
H34B H 0.380(3) 0.0633(17) 0.609(2) 0.056(9) Uiso 0.646(4) 1 d . . P A 1
H34C H 0.300(3) 0.1291(14) 0.5860(16) 0.029(6) Uiso 0.646(4) 1 d . . P A 1
H35A H 0.111(2) 0.0566(13) 0.5389(15) 0.029(6) Uiso 0.646(4) 1 d . . P A 1
H35B H 0.186(2) -0.0163(13) 0.5610(16) 0.032(7) Uiso 0.646(4) 1 d . . P A 1
H35C H 0.112(3) 0.0010(14) 0.4673(18) 0.040(7) Uiso 0.646(4) 1 d . . P A 1

loop_
_atom_site_aniso_label
_atom_site_aniso_U_11
_atom_site_aniso_U_22
_atom_site_aniso_U_33
_atom_site_aniso_U_23
_atom_site_aniso_U_13
_atom_site_aniso_U_12
Ru1 0.01258(3) 0.00988(3) 0.00955(3) -0.00050(2) 0.00212(2) 0.00028(3)
O1 0.0230(4) 0.0182(3) 0.0157(3) 0.0051(3) 0.0051(3) 0.0056(3)
O2 0.0217(4) 0.0292(4) 0.0154(3) -0.0027(3) 0.0032(3) -0.0091(3)
O3 0.0192(4) 0.0196(4) 0.0151(3) -0.0027(3) 0.0029(3) -0.0017(3)
O4 0.0306(5) 0.0540(6) 0.0111(3) -0.0066(4) 0.0045(3) -0.0080(5)
N1 0.0154(4) 0.0130(3) 0.0110(3) -0.0034(3) 0.0006(3) 0.0017(3)
N2 0.0144(4) 0.0113(3) 0.0117(3) -0.0022(3) -0.0004(3) 0.0014(3)
N3 0.0180(4) 0.0277(5) 0.0123(4) -0.0021(3) 0.0011(3) -0.0008(4)
C1 0.0130(4) 0.0112(4) 0.0103(3) -0.0015(3) 0.0031(3) -0.0016(3)
C2 0.0192(5) 0.0169(4) 0.0116(4) -0.0012(3) 0.0006(3) 0.0035(4)
C3 0.0181(5) 0.0160(4) 0.0134(4) -0.0016(3) -0.0009(3) 0.0042(4)
C4 0.0156(4) 0.0122(4) 0.0116(4) -0.0035(3) 0.0031(3) -0.0007(3)
C5 0.0210(5) 0.0114(4) 0.0112(4) -0.0020(3) 0.0049(3) -0.0014(3)
C6 0.0349(6) 0.0112(4) 0.0146(4) -0.0021(3) 0.0039(4) 0.0023(4)
C7 0.0253(5) 0.0185(5) 0.0212(5) -0.0057(4) 0.0032(4) 0.0064(4)
C8 0.0230(5) 0.0171(4) 0.0151(4) -0.0044(3) 0.0082(4) -0.0001(4)
C9 0.0301(6) 0.0168(4) 0.0148(4) -0.0066(3) 0.0051(4) -0.0008(4)
C10 0.0292(6) 0.0175(5) 0.0208(5) -0.0097(4) 0.0081(4) -0.0087(4)
C11 0.0190(5) 0.0225(5) 0.0190(5) -0.0092(4) 0.0051(4) -0.0053(4)
C12 0.0212(5) 0.0146(4) 0.0112(4) -0.0020(3) 0.0051(3) -0.0007(4)
C13 0.0472(8) 0.0131(4) 0.0198(5) -0.0048(4) 0.0119(5) -0.0068(5)
C14 0.0168(4) 0.0101(4) 0.0128(4) -0.0027(3) -0.0003(3) 0.0019(3)
C15 0.0181(4) 0.0129(4) 0.0137(4) -0.0015(3) 0.0017(3) 0.0022(3)
C16 0.0274(6) 0.0174(5) 0.0139(4) -0.0032(3) 0.0035(4) 0.0020(4)
C17 0.0301(6) 0.0169(5) 0.0156(4) -0.0058(3) -0.0002(4) 0.0004(4)
C18 0.0230(5) 0.0138(4) 0.0187(4) -0.0040(3) -0.0015(4) -0.0014(4)
C19 0.0173(4) 0.0114(4) 0.0159(4) -0.0015(3) -0.0001(3) 0.0005(3)
C20 0.0188(5) 0.0157(4) 0.0164(4) -0.0024(3) 0.0042(3) 0.0008(4)
C21 0.0241(6) 0.0229(5) 0.0223(5) 0.0033(4) 0.0065(4) -0.0003(4)
C22 0.0206(5) 0.0225(5) 0.0223(5) -0.0014(4) 0.0043(4) 0.0028(4)
C23 0.0187(5) 0.0142(4) 0.0215(5) -0.0028(4) 0.0038(4) -0.0033(4)
C24 0.0194(5) 0.0229(6) 0.0379(7) -0.0031(5) 0.0042(5) -0.0032(4)
C25 0.0342(7) 0.0195(5) 0.0276(6) 0.0028(4) 0.0075(5) -0.0008(5)
C26 0.0161(4) 0.0129(4) 0.0135(4) 0.0000(3) 0.0028(3) -0.0009(3)
C27 0.0147(4) 0.0170(4) 0.0147(4) -0.0032(3) 0.0032(3) -0.0017(3)
C28 0.0187(5) 0.0246(5) 0.0200(5) -0.0049(4) 0.0068(4) -0.0056(4)
C29 0.0194(5) 0.0362(7) 0.0318(6) -0.0127(5) 0.0115(5) -0.0066(5)
C30 0.0164(5) 0.0410(8) 0.0357(7) -0.0130(6) 0.0033(5) 0.0045(5)
C31 0.0222(5) 0.0290(6) 0.0246(5) -0.0054(5) -0.0003(4) 0.0090(5)
C32 0.0169(4) 0.0194(5) 0.0154(4) -0.0035(3) 0.0025(3) 0.0026(4)
C33 0.0218(10) 0.0171(8) 0.0153(7) 0.0040(6) 0.0027(8) 0.0043(8)
C33A 0.019(2) 0.036(3) 0.043(3) 0.026(2) 0.014(2) 0.0087(19)
C34 0.0279(14) 0.0427(15) 0.0171(9) -0.0032(9) -0.0017(9) -0.0045(10)
C34A 0.061(5) 0.113(8) 0.020(2) 0.015(4) 0.011(3) 0.060(5)
C35 0.0353(11) 0.0253(10) 0.0220(9) 0.0107(7) -0.0010(8) -0.0072(8)
C35A 0.024(2) 0.026(2) 0.098(4) 0.017(2) -0.010(2) 0.0017(16)

loop_
_atom_type_symbol
_atom_type_description
_atom_type_scat_dispersion_real
_atom_type_scat_dispersion_imag
_atom_type_scat_source
C C 0.0033 0.0016 'International Tables Vol C Tables 4.2.6.8 and 6.1.1.4'
H H 0.0000 0.0000 'International Tables Vol C Tables 4.2.6.8 and 6.1.1.4'
N N 0.0061 0.0033 'International Tables Vol C Tables 4.2.6.8 and 6.1.1.4'
O O 0.0106 0.0060 'International Tables Vol C Tables 4.2.6.8 and 6.1.1.4'
Ru Ru -1.2594 0.8363 'International Tables Vol C Tables 4.2.6.8 and 6.1.1.4'

loop_
_geom_angle_atom_site_label_1
_geom_angle_atom_site_label_2
_geom_angle_atom_site_label_3
_geom_angle
_geom_angle_site_symmetry_1
_geom_angle_site_symmetry_3
O1 Ru1 O2 96.30(3) . .
O3 Ru1 O1 85.68(3) . .
O3 Ru1 O2 56.30(3) . .
C1 Ru1 O1 167.26(3) . .
C1 Ru1 O2 96.27(4) . .
C1 Ru1 O3 103.07(3) . .
C1 Ru1 C5 78.12(4) . .
C5 Ru1 O1 98.13(4) . .
C5 Ru1 O2 97.74(3) . .
C5 Ru1 O3 154.04(3) . .
C26 Ru1 O1 78.32(4) . .
C26 Ru1 O2 162.87(4) . .
C26 Ru1 O3 106.79(4) . .
C26 Ru1 C1 90.17(4) . .
C26 Ru1 C5 99.12(4) . .
C32 O1 Ru1 109.91(6) . .
C32 O1 C33 113.64(13) . .
C32 O1 C33A 130.6(2) . .
C33 O1 Ru1 135.68(11) . .
C33A O1 Ru1 119.24(19) . .
N3 O2 Ru1 92.22(6) . .
N3 O3 Ru1 95.97(6) . .
C1 N1 C2 111.76(8) . .
C1 N1 C4 117.62(8) . .
C4 N1 C2 125.98(8) . .
C1 N2 C3 111.65(8) . .
C1 N2 C14 125.66(8) . .
C14 N2 C3 121.12(8) . .
O3 N3 O2 115.45(9) . .
O4 N3 O2 122.36(10) . .
O4 N3 O3 122.19(10) . .
N1 C1 Ru1 118.36(7) . .
N2 C1 Ru1 133.83(7) . .
N2 C1 N1 107.44(8) . .
N1 C2 C3 100.69(8) . .
N1 C2 H2A 110.4(8) . .
N1 C2 H2B 110.1(9) . .
C3 C2 H2A 113.8(8) . .
C3 C2 H2B 112.9(9) . .
H2A C2 H2B 108.6(12) . .
N2 C3 C2 101.88(8) . .
N2 C3 H3A 109.7(9) . .
N2 C3 H3B 111.5(7) . .
C2 C3 H3A 113.4(9) . .
C2 C3 H3B 112.7(7) . .
H3A C3 H3B 107.7(11) . .
N1 C4 C5 103.97(7) . .
N1 C4 C11 112.42(9) . .
N1 C4 C12 111.62(8) . .
C5 C4 C11 109.29(9) . .
C12 C4 C5 111.86(8) . .
C12 C4 C11 107.71(8) . .
Ru1 C5 H5 92.5(10) . .
C4 C5 Ru1 111.64(6) . .
C4 C5 H5 105.4(10) . .
C6 C5 Ru1 125.59(8) . .
C6 C5 C4 109.03(8) . .
C6 C5 H5 109.8(10) . .
C5 C6 C13 107.77(10) . .
C5 C6 H6 110.8(9) . .
C7 C6 C5 111.24(9) . .
C7 C6 C13 108.79(9) . .
C7 C6 H6 110.7(9) . .
C13 C6 H6 107.4(9) . .
C6 C7 C8 109.98(10) . .
C6 C7 H7A 108.8(9) . .
C6 C7 H7B 110.1(9) . .
C8 C7 H7A 107.8(9) . .
C8 C7 H7B 110.7(9) . .
H7A C7 H7B 109.4(13) . .
C7 C8 C9 109.89(9) . .
C7 C8 C12 109.11(8) . .
C7 C8 H8 108.3(9) . .
C9 C8 C12 109.14(9) . .
C9 C8 H8 110.4(9) . .
C12 C8 H8 110.0(9) . .
C8 C9 H9A 110.3(9) . .
C8 C9 H9B 108.4(9) . .
C10 C9 C8 109.23(8) . .
C10 C9 H9A 110.8(9) . .
C10 C9 H9B 109.8(9) . .
H9A C9 H9B 108.3(12) . .
C9 C10 C11 109.45(10) . .
C9 C10 C13 108.97(11) . .
C9 C10 H10 109.0(9) . .
C11 C10 H10 108.5(9) . .
C13 C10 C11 110.32(9) . .
C13 C10 H10 110.6(9) . .
C4 C11 C10 108.75(9) . .
C4 C11 H11A 107.5(9) . .
C4 C11 H11B 111.6(10) . .
C10 C11 H11A 113.5(9) . .
C10 C11 H11B 107.9(10) . .
H11A C11 H11B 107.6(13) . .
C4 C12 C8 109.82(8) . .
C4 C12 H12A 109.0(10) . .
C4 C12 H12B 108.4(8) . .
C8 C12 H12A 111.0(9) . .
C8 C12 H12B 110.7(8) . .
H12A C12 H12B 107.8(12) . .
C6 C13 H13A 109.9(9) . .
C6 C13 H13B 109.4(9) . .
C10 C13 C6 109.97(9) . .
C10 C13 H13A 110.6(8) . .
C10 C13 H13B 108.6(9) . .
H13A C13 H13B 108.3(13) . .
C15 C14 N2 119.50(9) . .
C19 C14 N2 118.53(9) . .
C19 C14 C15 121.93(9) . .
C14 C15 C20 123.02(9) . .
C16 C15 C14 117.57(10) . .
C16 C15 C20 119.39(10) . .
C15 C16 H16 117.6(9) . .
C17 C16 C15 121.21(11) . .
C17 C16 H16 121.2(9) . .
C16 C17 H17 120.5(10) . .
C18 C17 C16 120.33(10) . .
C18 C17 H17 119.2(10) . .
C17 C18 C19 121.05(10) . .
C17 C18 H18 120.1(8) . .
C19 C18 H18 118.8(8) . .
C14 C19 C23 122.48(9) . .
C18 C19 C14 117.91(10) . .
C18 C19 C23 119.61(10) . .
C15 C20 C21 113.14(9) . .
C15 C20 C22 110.96(9) . .
C15 C20 H20 109.7(8) . .
C21 C20 H20 106.3(8) . .
C22 C20 C21 108.82(9) . .
C22 C20 H20 107.6(8) . .
C20 C21 H21A 114.2(10) . .
C20 C21 H21B 110.9(9) . .
C20 C21 H21C 112.1(11) . .
H21A C21 H21B 108.3(13) . .
H21A C21 H21C 103.5(14) . .
H21B C21 H21C 107.3(13) . .
C20 C22 H22A 111.2(10) . .
C20 C22 H22B 106.9(9) . .
C20 C22 H22C 111.2(10) . .
H22A C22 H22B 111.0(13) . .
H22A C22 H22C 107.7(13) . .
H22B C22 H22C 108.9(13) . .
C19 C23 C24 111.28(10) . .
C19 C23 C25 111.27(10) . .
C19 C23 H23 107.0(8) . .
C24 C23 H23 107.9(9) . .
C25 C23 C24 110.85(10) . .
C25 C23 H23 108.3(8) . .
C23 C24 H24A 106.0(10) . .
C23 C24 H24B 111.0(10) . .
C23 C24 H24C 109.5(9) . .
H24A C24 H24B 108.5(14) . .
H24A C24 H24C 112.2(14) . .
H24B C24 H24C 109.5(13) . .
C23 C25 H25A 109.0(10) . .
C23 C25 H25B 112.8(11) . .
C23 C25 H25C 112.5(10) . .
H25A C25 H25B 105.8(14) . .
H25A C25 H25C 109.5(14) . .
H25B C25 H25C 107.0(14) . .
Ru1 C26 H26 125.9(9) . .
C27 C26 Ru1 119.82(7) . .
C27 C26 H26 114.1(9) . .
C28 C27 C26 123.25(10) . .
C28 C27 C32 118.17(10) . .
C32 C27 C26 118.55(9) . .
C27 C28 H28 117.5(9) . .
C29 C28 C27 120.77(12) . .
C29 C28 H28 121.7(9) . .
C28 C29 H29 117.9(11) . .
C30 C29 C28 119.59(12) . .
C30 C29 H29 122.5(11) . .
C29 C30 C31 121.28(12) . .
C29 C30 H30 120.1(10) . .
C31 C30 H30 118.5(10) . .
C30 C31 H31 123.0(11) . .
C32 C31 C30 119.11(12) . .
C32 C31 H31 117.9(11) . .
O1 C32 C27 113.38(9) . .
O1 C32 C31 125.59(11) . .
C31 C32 C27 121.02(11) . .
O1 C33 C34 111.3(2) . .
O1 C33 C35 105.19(17) . .
O1 C33 H33 105.8(12) . .
C34 C33 H33 112.0(13) . .
C35 C33 C34 112.5(2) . .
C35 C33 H33 109.8(13) . .
O1 C33A H33A 108.1 . .
O1 C33A C34A 104.9(5) . .
O1 C33A C35A 111.1(4) . .
C34A C33A H33A 108.1 . .
C34A C33A C35A 116.1(5) . .
C35A C33A H33A 108.1 . .
C33 C34 H34A 111.3(16) . .
C33 C34 H34B 106(2) . .
C33 C34 H34C 111.1(15) . .
H34A C34 H34B 104(3) . .
H34A C34 H34C 111(2) . .
H34B C34 H34C 114(3) . .
C33A C34A H34D 109.5 . .
C33A C34A H34E 109.5 . .
C33A C34A H34F 109.5 . .
H34D C34A H34E 109.5 . .
H34D C34A H34F 109.5 . .
H34E C34A H34F 109.5 . .
C33 C35 H35A 105.8(15) . .
C33 C35 H35B 109.0(15) . .
C33 C35 H35C 107.8(17) . .
H35A C35 H35B 114(2) . .
H35A C35 H35C 110(2) . .
H35B C35 H35C 111(2) . .
C33A C35A H35D 109.5 . .
C33A C35A H35E 109.5 . .
C33A C35A H35F 109.5 . .
H35D C35A H35E 109.5 . .
H35D C35A H35F 109.5 . .
H35E C35A H35F 109.5 . .

loop_
_geom_bond_atom_site_label_1
_geom_bond_atom_site_label_2
_geom_bond_distance
_geom_bond_site_symmetry_2
Ru1 O1 2.3105(8) .
Ru1 O2 2.3214(8) .
Ru1 O3 2.2423(8) .
Ru1 C1 1.9542(10) .
Ru1 C5 2.0616(10) .
Ru1 C26 1.8490(10) .
O1 C32 1.3822(13) .
O1 C33 1.472(2) .
O1 C33A 1.496(5) .
O2 N3 1.2746(13) .
O3 N3 1.2733(12) .
O4 N3 1.2274(12) .
N1 C1 1.3588(12) .
N1 C2 1.4670(13) .
N1 C4 1.4569(13) .
N2 C1 1.3540(12) .
N2 C3 1.4782(13) .
N2 C14 1.4375(12) .
C2 C3 1.5310(14) .
C2 H2A 0.994(14) .
C2 H2B 0.952(14) .
C3 H3A 0.921(13) .
C3 H3B 1.017(14) .
C4 C5 1.5395(14) .
C4 C11 1.5397(15) .
C4 C12 1.5353(14) .
C5 C6 1.5331(14) .
C5 H5 0.933(17) .
C6 C7 1.5314(17) .
C6 C13 1.5454(18) .
C6 H6 0.979(15) .
C7 C8 1.5339(16) .
C7 H7A 1.020(16) .
C7 H7B 0.965(16) .
C8 C9 1.5340(16) .
C8 C12 1.5361(15) .
C8 H8 0.926(15) .
C9 C10 1.5310(16) .
C9 H9A 0.993(16) .
C9 H9B 0.962(16) .
C10 C11 1.5445(17) .
C10 C13 1.5324(19) .
C10 H10 0.968(15) .
C11 H11A 0.986(16) .
C11 H11B 0.931(16) .
C12 H12A 0.960(16) .
C12 H12B 0.958(14) .
C13 H13A 0.997(15) .
C13 H13B 0.964(16) .
C14 C15 1.4088(14) .
C14 C19 1.4066(15) .
C15 C16 1.4009(14) .
C15 C20 1.5237(15) .
C16 C17 1.3825(17) .
C16 H16 0.891(15) .
C17 C18 1.3822(17) .
C17 H17 0.997(17) .
C18 C19 1.3981(14) .
C18 H18 1.016(15) .
C19 C23 1.5179(16) .
C20 C21 1.5350(16) .
C20 C22 1.5349(16) .
C20 H20 0.952(13) .
C21 H21A 0.902(16) .
C21 H21B 0.942(15) .
C21 H21C 0.940(18) .
C22 H22A 1.001(16) .
C22 H22B 0.960(16) .
C22 H22C 0.947(16) .
C23 C24 1.5332(17) .
C23 C25 1.5304(17) .
C23 H23 0.977(14) .
C24 H24A 0.952(17) .
C24 H24B 0.949(17) .
C24 H24C 0.996(16) .
C25 H25A 0.954(16) .
C25 H25B 0.965(19) .
C25 H25C 0.955(18) .
C26 C27 1.4555(15) .
C26 H26 0.993(15) .
C27 C28 1.4024(15) .
C27 C32 1.4067(15) .
C28 C29 1.3909(18) .
C28 H28 0.935(15) .
C29 C30 1.377(2) .
C29 H29 0.908(18) .
C30 C31 1.388(2) .
C30 H30 0.969(17) .
C31 C32 1.3877(16) .
C31 H31 0.936(17) .
C33 C34 1.512(4) .
C33 C35 1.505(3) .
C33 H33 0.98(2) .
C33A H33A 1.0000 .
C33A C34A 1.498(10) .
C33A C35A 1.533(8) .
C34 H34A 0.96(3) .
C34 H34B 0.89(3) .
C34 H34C 0.96(3) .
C34A H34D 0.9800 .
C34A H34E 0.9800 .
C34A H34F 0.9800 .
C35 H35A 0.97(3) .
C35 H35B 0.99(3) .
C35 H35C 0.95(3) .
C35A H35D 0.9800 .
C35A H35E 0.9800 .
C35A H35F 0.9800 .

loop_
_geom_torsion_atom_site_label_1
_geom_torsion_atom_site_label_2
_geom_torsion_atom_site_label_3
_geom_torsion_atom_site_label_4
_geom_torsion
_geom_torsion_site_symmetry_1
_geom_torsion_site_symmetry_2
_geom_torsion_site_symmetry_3
_geom_torsion_site_symmetry_4
Ru1 O1 C32 C27 -0.08(10) . . . .
Ru1 O1 C32 C31 -179.45(9) . . . .
Ru1 O1 C33 C34 -92.5(2) . . . .
Ru1 O1 C33 C35 29.6(2) . . . .
Ru1 O1 C33A C34A -112.4(4) . . . .
Ru1 O1 C33A C35A 121.3(3) . . . .
Ru1 O2 N3 O3 2.39(10) . . . .
Ru1 O2 N3 O4 -177.41(10) . . . .
Ru1 O3 N3 O2 -2.48(10) . . . .
Ru1 O3 N3 O4 177.31(10) . . . .
Ru1 C5 C6 C7 -80.00(11) . . . .
Ru1 C5 C6 C13 160.83(7) . . . .
Ru1 C26 C27 C28 176.61(8) . . . .
Ru1 C26 C27 C32 -1.56(13) . . . .
O1 Ru1 C26 C27 1.07(7) . . . .
O2 Ru1 C26 C27 74.21(16) . . . .
O3 Ru1 C26 C27 82.87(8) . . . .
N1 C2 C3 N2 23.33(10) . . . .
N1 C4 C5 Ru1 -33.59(9) . . . .
N1 C4 C5 C6 -176.63(9) . . . .
N1 C4 C11 C10 -174.75(9) . . . .
N1 C4 C12 C8 174.06(8) . . . .
N2 C14 C15 C16 -178.38(9) . . . .
N2 C14 C15 C20 -0.09(15) . . . .
N2 C14 C19 C18 178.47(9) . . . .
N2 C14 C19 C23 -1.46(15) . . . .
C1 Ru1 C26 C27 -173.41(8) . . . .
C1 N1 C2 C3 -24.91(11) . . . .
C1 N1 C4 C5 22.83(12) . . . .
C1 N1 C4 C11 140.92(9) . . . .
C1 N1 C4 C12 -97.92(10) . . . .
C1 N2 C3 C2 -16.76(11) . . . .
C1 N2 C14 C15 -87.28(13) . . . .
C1 N2 C14 C19 95.09(12) . . . .
C2 N1 C1 Ru1 -158.61(7) . . . .
C2 N1 C1 N2 15.44(11) . . . .
C2 N1 C4 C5 176.57(9) . . . .
C2 N1 C4 C11 -65.34(13) . . . .
C2 N1 C4 C12 55.82(13) . . . .
C3 N2 C1 Ru1 174.54(8) . . . .
C3 N2 C1 N1 1.80(11) . . . .
C3 N2 C14 C15 77.23(12) . . . .
C3 N2 C14 C19 -100.41(12) . . . .
C4 N1 C1 Ru1 -1.28(12) . . . .
C4 N1 C1 N2 172.77(8) . . . .
C4 N1 C2 C3 -179.95(9) . . . .
C4 C5 C6 C7 56.59(12) . . . .
C4 C5 C6 C13 -62.58(11) . . . .
C5 Ru1 C26 C27 -95.42(8) . . . .
C5 C4 C11 C10 -59.84(11) . . . .
C5 C4 C12 C8 58.03(11) . . . .
C5 C6 C7 C8 -59.68(12) . . . .
C5 C6 C13 C10 60.83(12) . . . .
C6 C7 C8 C9 -59.64(11) . . . .
C6 C7 C8 C12 59.99(12) . . . .
C7 C6 C13 C10 -59.89(12) . . . .
C7 C8 C9 C10 60.10(12) . . . .
C7 C8 C12 C4 -58.97(12) . . . .
C8 C9 C10 C11 60.18(13) . . . .
C8 C9 C10 C13 -60.54(12) . . . .
C9 C8 C12 C4 61.12(11) . . . .
C9 C10 C11 C4 -61.73(12) . . . .
C9 C10 C13 C6 60.91(12) . . . .
C11 C4 C5 Ru1 -153.81(7) . . . .
C11 C4 C5 C6 63.14(11) . . . .
C11 C4 C12 C8 -62.08(11) . . . .
C11 C10 C13 C6 -59.28(13) . . . .
C12 C4 C5 Ru1 87.00(8) . . . .
C12 C4 C5 C6 -56.04(11) . . . .
C12 C4 C11 C10 61.88(11) . . . .
C12 C8 C9 C10 -59.50(12) . . . .
C13 C6 C7 C8 58.88(12) . . . .
C13 C10 C11 C4 58.17(12) . . . .
C14 N2 C1 Ru1 -19.71(16) . . . .
C14 N2 C1 N1 167.56(9) . . . .
C14 N2 C3 C2 176.74(9) . . . .
C14 C15 C16 C17 -0.02(16) . . . .
C14 C15 C20 C21 133.53(11) . . . .
C14 C15 C20 C22 -103.83(11) . . . .
C14 C19 C23 C24 -120.52(11) . . . .
C14 C19 C23 C25 115.32(11) . . . .
C15 C14 C19 C18 0.89(15) . . . .
C15 C14 C19 C23 -179.03(10) . . . .
C15 C16 C17 C18 0.79(18) . . . .
C16 C15 C20 C21 -48.21(13) . . . .
C16 C15 C20 C22 74.43(12) . . . .
C16 C17 C18 C19 -0.72(18) . . . .
C17 C18 C19 C14 -0.11(16) . . . .
C17 C18 C19 C23 179.82(10) . . . .
C18 C19 C23 C24 59.56(13) . . . .
C18 C19 C23 C25 -64.61(14) . . . .
C19 C14 C15 C16 -0.83(15) . . . .
C19 C14 C15 C20 177.46(9) . . . .
C20 C15 C16 C17 -178.38(10) . . . .
C26 C27 C28 C29 -178.06(11) . . . .
C26 C27 C32 O1 0.94(13) . . . .
C26 C27 C32 C31 -179.67(10) . . . .
C27 C28 C29 C30 -1.88(18) . . . .
C28 C27 C32 O1 -177.33(9) . . . .
C28 C27 C32 C31 2.07(16) . . . .
C28 C29 C30 C31 1.5(2) . . . .
C29 C30 C31 C32 0.7(2) . . . .
C30 C31 C32 O1 176.85(11) . . . .
C30 C31 C32 C27 -2.47(18) . . . .
C32 O1 C33 C34 76.2(2) . . . .
C32 O1 C33 C35 -161.81(14) . . . .
C32 O1 C33A C34A 74.3(5) . . . .
C32 O1 C33A C35A -51.9(5) . . . .
C32 C27 C28 C29 0.12(16) . . . .
C33 O1 C32 C27 -171.65(12) . . . .
C33 O1 C32 C31 8.99(17) . . . .
C33 O1 C33A C34A 33.7(6) . . . .
C33 O1 C33A C35A -92.5(7) . . . .
C33A O1 C32 C27 173.6(4) . . . .
C33A O1 C32 C31 -5.7(4) . . . .
C33A O1 C33 C34 -136.5(9) . . . .
C33A O1 C33 C35 -14.5(7) . . . .
